data_4120256
loop_
_publ_author_name
'Cong Trinh'
'Kent O. Kirlikovali'
'Andrew N. Bartynski'
'Christopher J. Tassone'
'Michael F. Toney'
'George F. Burkhard'
'Michael D. McGehee'
'Peter I. Djurovich'
'Mark E. Thompson'

_publ_contact_author_address
;
University of Southern California
Department of Chemistry
Los Angeles, CA 90089
USA
;
_publ_contact_author_email congtrin@usc.edu
_publ_contact_author_name 'Cong Trinh'
_publ_contact_author_phone '+1 (213) 740-4389'
_publ_section_title
;
 Efficient Energy Sensitization of C60 and Application to Organic
 Photovoltaics
;
_journal_name_full 'Journal of the American Chemical Society'
_journal_page_first 11920
_journal_page_last 11928
_journal_paper_doi 10.1021/ja4043356
_journal_volume 135
_journal_year 2013
_chemical_formula_moiety 'C36 H22.25 Cl11.75 N4 Zn'
_chemical_formula_sum 'C36 H22.25 Cl11.75 N4 Zn'
_chemical_formula_weight 992.74
_chemical_name_common ZCl
_space_group_crystal_system monoclinic
_space_group_IT_number 14
_space_group_name_Hall '-P 2ybc'
_space_group_name_H-M_alt 'P 1 21/c 1'
_symmetry_space_group_name_Hall '-P 2ybc'
_symmetry_space_group_name_H-M 'P 1 21/c 1'
_atom_sites_solution_hydrogens geom
_atom_sites_solution_primary direct
_atom_sites_solution_secondary difmap
_audit_creation_method 'APEX2 v2010.11-3'
_cell_angle_alpha 90
_cell_angle_beta 101.4330(10)
_cell_angle_gamma 90
_cell_formula_units_Z 4
_cell_length_a 8.4166(4)
_cell_length_b 23.9579(10)
_cell_length_c 20.3078(9)
_cell_measurement_reflns_used 9012
_cell_measurement_temperature 100.(2)
_cell_measurement_theta_max 30.4613
_cell_measurement_theta_min 2.2159
_cell_volume 4013.7(3)
_computing_cell_refinement 'APEX2 v2010.11-3 (Bruker AXS)'
_computing_data_collection 'Bruker Instrument Service v2011.12.2.0'
_computing_data_reduction 'SAINT V7.68A (Bruker AXS, 2009)'
_computing_structure_refinement 'SHELXL-97 (Sheldrick, 2008)'
_computing_structure_solution 'SHELXS-97 (Sheldrick, 2008)'
_diffrn_ambient_temperature 100.(2)
_diffrn_detector_area_resol_mean 8.3333
_diffrn_measured_fraction_theta_full 0.983
_diffrn_measured_fraction_theta_max 0.983
_diffrn_measurement_device_type 'Bruker APEX II CCD'
_diffrn_measurement_method 'omega- and phi-scans'
_diffrn_radiation_monochromator 'TRIUMPH curved-crystal'
_diffrn_radiation_type 'MoK\a '
_diffrn_radiation_wavelength 0.71073
_diffrn_reflns_av_R_equivalents 0.0301
_diffrn_reflns_av_sigmaI/netI 0.0181
_diffrn_reflns_limit_h_max 11
_diffrn_reflns_limit_h_min -11
_diffrn_reflns_limit_k_max 33
_diffrn_reflns_limit_k_min -34
_diffrn_reflns_limit_l_max 28
_diffrn_reflns_limit_l_min -28
_diffrn_reflns_number 96239
_diffrn_reflns_theta_full 30.56
_diffrn_reflns_theta_max 30.56
_diffrn_reflns_theta_min 1.70
_diffrn_source 'fine-focus tube'
_exptl_absorpt_coefficient_mu 1.428
_exptl_absorpt_correction_T_max 0.71
_exptl_absorpt_correction_T_min 0.64
_exptl_absorpt_correction_type multi-scan
_exptl_absorpt_process_details 'Bruker SADABS V2008/1'
_exptl_crystal_colour 'metallic intense pink-green'
_exptl_crystal_density_diffrn 1.643
_exptl_crystal_description prism
_exptl_crystal_F_000 1984
_exptl_crystal_size_max 0.380
_exptl_crystal_size_mid 0.290
_exptl_crystal_size_min 0.260
_refine_diff_density_max 0.945
_refine_diff_density_min -0.619
_refine_ls_extinction_method none
_refine_ls_goodness_of_fit_ref 1.031
_refine_ls_hydrogen_treatment constr
_refine_ls_matrix_type full
_refine_ls_number_parameters 485
_refine_ls_number_reflns 12079
_refine_ls_number_restraints 6
_refine_ls_restrained_S_all 1.030
_refine_ls_R_factor_all 0.0360
_refine_ls_R_factor_gt 0.0278
_refine_ls_shift/su_max 0.002
_refine_ls_shift/su_mean 0.000
_refine_ls_structure_factor_coef Fsqd
_refine_ls_weighting_details 'calc w=1/[\s^2^(Fo^2^)+(0.0255P)^2^+3.1788P] where P=(Fo^2^+2Fc^2^)/3'
_refine_ls_weighting_scheme calc
_refine_ls_wR_factor_gt 0.0633
_refine_ls_wR_factor_ref 0.0665
_reflns_number_gt 10440
_reflns_number_total 12079
_reflns_threshold_expression >2sigma(I)
_cod_data_source_file ja4043356_si_002.cif
_cod_data_source_block I
_cod_database_code 4120256

loop_
_space_group_symop_operation_xyz
'x, y, z'
'-x, y+1/2, -z+1/2'
'-x, -y, -z'
'x, -y-1/2, z-1/2'

loop_
_atom_site_type_symbol
_atom_site_label
_atom_site_fract_x
_atom_site_fract_y
_atom_site_fract_z
_atom_site_U_iso_or_equiv
_atom_site_adp_type
_atom_site_calc_flag
_atom_site_refinement_flags
_atom_site_occupancy
_atom_site_disorder_assembly
_atom_site_disorder_group
C C1 0.26009(18) 0.24146(6) 0.25456(7) 0.0198(3) Uani d . 1.0 A .
C C2 0.17876(19) 0.19408(7) 0.22407(7) 0.0235(3) Uani d . 1.0 . .
C C3 0.18462(18) 0.15534(6) 0.27448(8) 0.0215(3) Uani d PD 0.9368(11) A 1
Cl Cl3 0.09871(6) 0.091482(17) 0.25895(2) 0.02824(10) Uani d PD 0.9368(11) A 1
C C3A 0.18462(18) 0.15534(6) 0.27448(8) 0.0215(3) Uani d P 0.0632(11) A 2
H H3 0.1396 0.1188 0.2697 0.026 Uiso calc PR 0.0632(11) A 2
C C4 0.27120(17) 0.18007(6) 0.33574(7) 0.0175(3) Uani d . 1.0 . .
C C5 0.31023(16) 0.15686(6) 0.40056(7) 0.0166(2) Uani d . 1.0 A .
C C6 0.25117(17) 0.09887(6) 0.40919(7) 0.0172(3) Uani d . 1.0 . .
C C7 0.09152(17) 0.08962(6) 0.41715(7) 0.0182(3) Uani d . 1.0 A .
C C8 0.03977(17) 0.03473(6) 0.42292(7) 0.0190(3) Uani d . 1.0 . .
H H8 -0.0675 0.0282 0.4292 0.023 Uiso calc R 1.0 A .
C C9 0.14124(18) -0.01066(6) 0.41966(7) 0.0192(3) Uani d . 1.0 A .
C C10 0.29971(19) -0.00003(6) 0.41272(7) 0.0209(3) Uani d . 1.0 . .
H H10 0.3708 -0.0306 0.4112 0.025 Uiso calc R 1.0 A .
C C11 0.35728(18) 0.05404(6) 0.40794(7) 0.0197(3) Uani d . 1.0 A .
C C12 -0.02360(19) 0.13751(7) 0.41816(9) 0.0270(3) Uani d . 1.0 . .
H H12A 0.0224 0.1634 0.4542 0.04 Uiso calc R 1.0 A .
H H12B -0.1274 0.1232 0.426 0.04 Uiso calc R 1.0 . .
H H12C -0.0408 0.157 0.3749 0.04 Uiso calc R 1.0 . .
C C13 0.0827(2) -0.07000(6) 0.42186(8) 0.0245(3) Uani d . 1.0 . .
H H13A 0.0586 -0.0854 0.3762 0.037 Uiso calc R 1.0 A .
H H13B -0.0157 -0.0707 0.4409 0.037 Uiso calc R 1.0 . .
H H13C 0.167 -0.0925 0.4499 0.037 Uiso calc R 1.0 . .
C C14 0.5312(2) 0.06277(7) 0.40133(9) 0.0285(3) Uani d . 1.0 . .
H H14A 0.5947 0.0761 0.4442 0.043 Uiso calc R 1.0 A .
H H14B 0.5353 0.0905 0.3663 0.043 Uiso calc R 1.0 . .
H H14C 0.5764 0.0274 0.3893 0.043 Uiso calc R 1.0 . .
C C15 0.40776(17) 0.18204(6) 0.45718(7) 0.0175(3) Uani d . 1.0 . .
C C16 0.44699(17) 0.16233(6) 0.52521(7) 0.0196(3) Uani d PD 0.9368(11) A 3
Cl Cl4 0.36862(5) 0.107668(16) 0.562186(19) 0.02298(9) Uani d PD 0.9368(11) A 3
C C16A 0.44699(17) 0.16233(6) 0.52521(7) 0.0196(3) Uani d P 0.0632(11) A 4
H H16A 0.4037 0.1301 0.5423 0.023 Uiso calc PR 0.0632(11) A 4
C C17 0.55883(18) 0.19860(7) 0.56135(7) 0.0220(3) Uani d . 1.0 . .
C C18 0.58237(18) 0.24042(7) 0.51603(8) 0.0220(3) Uani d . 1.0 A .
C C19 0.18968(18) 0.34997(6) 0.43796(7) 0.0202(3) Uani d . 1.0 A .
C C20 0.10959(17) 0.40118(7) 0.43736(7) 0.0214(3) Uani d . 1.0 . .
C C21 0.18825(17) 0.43747(6) 0.40212(7) 0.0197(3) Uani d PD 0.9368(11) A 5
Cl Cl9 0.12769(5) 0.504989(18) 0.38770(2) 0.02692(10) Uani d PD 0.9368(11) A 5
C C21A 0.18825(17) 0.43747(6) 0.40212(7) 0.0197(3) Uani d P 0.0632(11) A 6
H H21A 0.1611 0.4755 0.3925 0.024 Uiso calc PR 0.0632(11) A 6
C C22 0.31916(17) 0.40730(6) 0.38242(7) 0.0169(2) Uani d . 1.0 . .
C C23 0.44007(16) 0.42649(6) 0.34886(7) 0.0162(2) Uani d . 1.0 A .
C C24 0.43425(17) 0.48710(6) 0.33011(7) 0.0185(3) Uani d . 1.0 . .
C C25 0.52052(19) 0.52607(6) 0.37451(8) 0.0231(3) Uani d . 1.0 A .
C C26 0.5064(2) 0.58253(7) 0.35762(9) 0.0286(3) Uani d . 1.0 . .
H H26 0.5647 0.6092 0.3876 0.034 Uiso calc R 1.0 A .
C C27 0.4092(2) 0.60069(7) 0.29814(9) 0.0292(3) Uani d . 1.0 A .
C C28 0.3267(2) 0.56108(7) 0.25422(8) 0.0259(3) Uani d . 1.0 . .
H H28 0.2608 0.5731 0.2132 0.031 Uiso calc R 1.0 A .
C C29 0.33790(18) 0.50434(6) 0.26874(8) 0.0209(3) Uani d . 1.0 A .
C C30 0.6315(2) 0.50920(8) 0.43908(9) 0.0343(4) Uani d . 1.0 . .
H H30A 0.7436 0.5082 0.4324 0.051 Uiso calc R 1.0 A .
H H30B 0.6007 0.4721 0.4526 0.051 Uiso calc R 1.0 . .
H H30C 0.6225 0.5363 0.4743 0.051 Uiso calc R 1.0 . .
C C31 0.3919(3) 0.66212(8) 0.28126(12) 0.0428(5) Uani d . 1.0 . .
H H31A 0.4629 0.6838 0.3162 0.064 Uiso calc R 1.0 A .
H H31B 0.2791 0.6736 0.2788 0.064 Uiso calc R 1.0 . .
H H31C 0.4225 0.6688 0.2378 0.064 Uiso calc R 1.0 . .
C C32 0.2480(2) 0.46268(8) 0.21963(8) 0.0309(4) Uani d . 1.0 . .
H H32A 0.197 0.4819 0.1782 0.046 Uiso calc R 1.0 A .
H H32B 0.1643 0.4444 0.2394 0.046 Uiso calc R 1.0 . .
H H32C 0.3241 0.4346 0.2093 0.046 Uiso calc R 1.0 . .
C C33 0.56770(16) 0.39425(6) 0.33352(7) 0.0164(2) Uani d . 1.0 . .
C C34 0.69524(17) 0.41058(6) 0.29988(7) 0.0190(3) Uani d PD 0.9368(11) A 7
Cl Cl10 0.72846(5) 0.472303(18) 0.26379(2) 0.02930(10) Uani d PD 0.9368(11) A 7
C C34A 0.69524(17) 0.41058(6) 0.29988(7) 0.0190(3) Uani d P 0.0632(11) A 8
H H34A 0.7085 0.4463 0.2815 0.023 Uiso calc PR 0.0632(11) A 8
C C35 0.79471(17) 0.36510(6) 0.29906(7) 0.0189(3) Uani d . 1.0 . .
C C36 0.72729(17) 0.32207(6) 0.33118(7) 0.0183(3) Uani d . 1.0 A .
Cl Cl1 0.29130(5) 0.301889(16) 0.214422(19) 0.02574(8) Uani d . 1.0 . .
Cl Cl2 0.09538(6) 0.18688(2) 0.14096(2) 0.03760(10) Uani d . 1.0 A .
Cl Cl5 0.65437(5) 0.193468(19) 0.643432(19) 0.03080(9) Uani d . 1.0 A .
Cl Cl6 0.70448(6) 0.297544(19) 0.53336(2) 0.03588(10) Uani d . 1.0 . .
Cl Cl7 0.14249(5) 0.290177(17) 0.47551(2) 0.02858(8) Uani d . 1.0 . .
Cl Cl8 -0.05125(5) 0.41401(2) 0.47461(2) 0.03191(9) Uani d . 1.0 A .
Cl Cl11 0.96592(4) 0.359433(18) 0.26637(18) 0.02520(8) Uani d . 1.0 A .
Cl Cl12 0.80099(5) 0.255919(16) 0.34420(2) 0.02900(9) Uani d . 1.0 . .
N N1 0.31529(14) 0.23422(5) 0.31978(6) 0.0170(2) Uani d . 1.0 A .
N N2 0.49465(15) 0.23172(5) 0.45493(6) 0.0194(2) Uani d . 1.0 A .
N N3 0.31239(14) 0.35243(5) 0.40589(6) 0.0171(2) Uani d . 1.0 A .
N N4 0.59402(14) 0.33787(5) 0.35141(6) 0.0168(2) Uani d . 1.0 A .
Zn Zn1 0.44029(2) 0.288421(7) 0.383773(8) 0.01645(4) Uani d . 1.0 . .

loop_
_atom_site_aniso_label
_atom_site_aniso_U_11
_atom_site_aniso_U_22
_atom_site_aniso_U_33
_atom_site_aniso_U_12
_atom_site_aniso_U_13
_atom_site_aniso_U_23
C1 0.0187(6) 0.0233(7) 0.0179(6) 0.0015(5) 0.0049(5) 0.0040(5)
C2 0.0220(7) 0.0315(8) 0.0157(6) -0.0008(6) 0.0009(5) -0.0003(6)
C3 0.0194(7) 0.0232(7) 0.0211(7) -0.0033(5) 0.0026(5) -0.0022(6)
Cl3 0.0349(2) 0.02296(19) 0.0245(2) -0.00950(16) 0.00041(16) -0.00272(15)
C3A 0.0194(7) 0.0232(7) 0.0211(7) -0.0033(5) 0.0026(5) -0.0022(6)
C4 0.0156(6) 0.0189(6) 0.0179(6) -0.0018(5) 0.0031(5) 0.0010(5)
C5 0.0151(6) 0.0156(6) 0.0197(6) 0.0002(5) 0.0052(5) 0.0020(5)
C6 0.0181(6) 0.0166(6) 0.0165(6) -0.0011(5) 0.0027(5) 0.0027(5)
C7 0.0166(6) 0.0184(6) 0.0193(6) 0.0006(5) 0.0031(5) 0.0017(5)
C8 0.0172(6) 0.0196(6) 0.0199(7) -0.0030(5) 0.0032(5) 0.0015(5)
C9 0.0241(7) 0.0167(6) 0.0164(6) -0.0015(5) 0.0032(5) 0.0009(5)
C10 0.0227(7) 0.0197(7) 0.0212(7) 0.0034(5) 0.0065(6) 0.0008(5)
C11 0.0190(6) 0.0219(7) 0.0191(6) 0.0007(5) 0.0058(5) 0.0020(5)
C12 0.0200(7) 0.0206(7) 0.0416(9) 0.0031(6) 0.0094(7) 0.0061(6)
C13 0.0299(8) 0.0180(7) 0.0252(7) -0.0032(6) 0.0048(6) 0.0002(6)
C14 0.0214(7) 0.0287(8) 0.0384(9) 0.0018(6) 0.0133(7) 0.0029(7)
C15 0.0165(6) 0.0179(6) 0.0178(6) -0.0004(5) 0.0028(5) 0.0041(5)
C16 0.0184(6) 0.0213(7) 0.0191(6) 0.0024(5) 0.0040(5) 0.0056(5)
Cl4 0.02721(19) 0.02210(18) 0.02024(18) 0.00013(14) 0.00619(14) 0.00768(14)
C16A 0.0184(6) 0.0213(7) 0.0191(6) 0.0024(5) 0.0040(5) 0.0056(5)
C17 0.0199(7) 0.0288(7) 0.0157(6) 0.0029(6) -0.0001(5) 0.0029(5)
C18 0.0188(6) 0.0242(7) 0.0211(7) -0.0021(5) -0.0006(5) 0.0013(6)
C19 0.0183(6) 0.0262(7) 0.0168(6) -0.0053(5) 0.0051(5) -0.0035(5)
C20 0.0155(6) 0.0318(8) 0.0172(6) 0.0007(6) 0.0041(5) -0.0060(6)
C21 0.0172(6) 0.0237(7) 0.0173(6) 0.0036(5) 0.0011(5) -0.0032(5)
Cl9 0.0267(2) 0.0275(2) 0.0273(2) 0.01174(15) 0.00726(16) 0.00147(15)
C21A 0.0172(6) 0.0237(7) 0.0173(6) 0.0036(5) 0.0011(5) -0.0032(5)
C22 0.0155(6) 0.0198(6) 0.0148(6) 0.0014(5) 0.0018(5) 0.0000(5)
C23 0.0158(6) 0.0179(6) 0.0139(6) -0.0004(5) 0.0002(5) 0.0013(5)
C24 0.0164(6) 0.0181(6) 0.0206(7) 0.0017(5) 0.0031(5) 0.0026(5)
C25 0.0217(7) 0.0203(7) 0.0259(7) 0.0005(5) 0.0011(6) 0.0003(6)
C26 0.0296(8) 0.0186(7) 0.0376(9) -0.0016(6) 0.0064(7) -0.0013(6)
C27 0.0305(8) 0.0202(7) 0.0398(9) 0.0061(6) 0.0139(7) 0.0081(7)
C28 0.0243(7) 0.0268(8) 0.0276(8) 0.0077(6) 0.0079(6) 0.0107(6)
C29 0.0184(6) 0.0238(7) 0.0207(7) 0.0025(5) 0.0042(5) 0.0054(5)
C30 0.0353(9) 0.0280(8) 0.0324(9) -0.0022(7) -0.0108(7) -0.0010(7)
C31 0.0498(12) 0.0216(8) 0.0607(13) 0.0092(8) 0.0199(10) 0.0114(8)
C32 0.0344(9) 0.0341(9) 0.0205(7) -0.0050(7) -0.0036(6) 0.0061(6)
C33 0.0156(6) 0.0174(6) 0.0161(6) -0.0011(5) 0.0029(5) 0.0023(5)
C34 0.0168(6) 0.0231(7) 0.0167(6) -0.0033(5) 0.0024(5) 0.0035(5)
Cl10 0.0254(2) 0.0264(2) 0.0392(2) 0.00065(15) 0.01376(17) 0.01584(17)
C34A 0.0168(6) 0.0231(7) 0.0167(6) -0.0033(5) 0.0024(5) 0.0035(5)
C35 0.0136(6) 0.0275(7) 0.0162(6) -0.0029(5) 0.0042(5) -0.0025(5)
C36 0.0158(6) 0.0183(6) 0.0204(6) 0.0002(5) 0.0026(5) -0.0026(5)
Cl1 0.02875(18) 0.02780(18) 0.02158(17) 0.00108(14) 0.00723(14) 0.00925(14)
Cl2 0.0438(2) 0.0476(3) 0.01697(17) -0.0066(2) -0.00482(16) -0.00070(17)
Cl5 0.0317(2) 0.0405(2) 0.01677(16) 0.00410(17) -0.00349(14) 0.00354(15)
Cl6 0.0351(2) 0.0353(2) 0.0311(2) -0.01596(18) -0.00851(17) 0.00161(17)
Cl7 0.0316(2) 0.02934(19) 0.02955(19) -0.00891(15) 0.01755(16) -0.00131(15)
Cl8 0.02254(18) 0.0453(2) 0.0315(2) 0.00283(16) 0.01419(15) -0.00754(17)
Cl11 0.01557(15) 0.0403(2) 0.02111(17) -0.00340(14) 0.00698(13) -0.00423(15)
Cl12 0.02313(17) 0.01947(16) 0.0450(2) 0.00400(13) 0.00809(16) -0.00320(15)
N1 0.0173(5) 0.0176(5) 0.0163(5) -0.0008(4) 0.0039(4) 0.0024(4)
N2 0.0178(6) 0.0206(6) 0.0183(6) -0.0035(5) 0.0001(4) 0.0030(5)
N3 0.0159(5) 0.0196(6) 0.0166(5) -0.0021(4) 0.0050(4) 0.0001(4)
N4 0.0147(5) 0.0162(5) 0.0197(6) 0.0000(4) 0.0040(4) 0.0012(4)
Zn1 0.01568(8) 0.01665(8) 0.01724(8) -0.00141(6) 0.00379(6) 0.00230(6)

loop_
_atom_type_symbol
_atom_type_description
_atom_type_scat_dispersion_real
_atom_type_scat_dispersion_imag
_atom_type_scat_source
C C 0.0033 0.0016 'International Tables Vol C Tables 4.2.6.8 and 6.1.1.4'
H H 0.0000 0.0000 'International Tables Vol C Tables 4.2.6.8 and 6.1.1.4'
Cl Cl 0.1484 0.1585 'International Tables Vol C Tables 4.2.6.8 and 6.1.1.4'
Zn Zn 0.2839 1.4301 'International Tables Vol C Tables 4.2.6.8 and 6.1.1.4'
N N 0.0061 0.0033 'International Tables Vol C Tables 4.2.6.8 and 6.1.1.4'

loop_
_geom_angle_atom_site_label_1
_geom_angle_atom_site_label_2
_geom_angle_atom_site_label_3
_geom_angle
N1 C1 C2 112.24(13)
N1 C1 Cl1 122.11(12)
C2 C1 Cl1 125.64(12)
C3 C2 C1 105.96(13)
C3 C2 Cl2 128.04(13)
C1 C2 Cl2 125.99(12)
C2 C3 C4 107.63(13)
C2 C3 Cl3 121.30(12)
C4 C3 Cl3 131.06(12)
N1 C4 C5 123.89(13)
N1 C4 C3 107.01(12)
C5 C4 C3 129.10(13)
C4 C5 C15 125.78(13)
C4 C5 C6 117.06(12)
C15 C5 C6 117.05(12)
C11 C6 C7 120.66(13)
C11 C6 C5 118.81(12)
C7 C6 C5 120.52(12)
C8 C7 C6 118.69(13)
C8 C7 C12 120.28(13)
C6 C7 C12 121.02(13)
C9 C8 C7 121.77(13)
C9 C8 H8 119.1
C7 C8 H8 119.1
C10 C9 C8 118.10(13)
C10 C9 C13 120.05(13)
C8 C9 C13 121.84(14)
C9 C10 C11 122.04(14)
C9 C10 H10 119.0
C11 C10 H10 119.0
C10 C11 C6 118.69(13)
C10 C11 C14 119.43(14)
C6 C11 C14 121.88(13)
C7 C12 H12A 109.5
C7 C12 H12B 109.5
H12A C12 H12B 109.5
C7 C12 H12C 109.5
H12A C12 H12C 109.5
H12B C12 H12C 109.5
C9 C13 H13A 109.5
C9 C13 H13B 109.5
H13A C13 H13B 109.5
C9 C13 H13C 109.5
H13A C13 H13C 109.5
H13B C13 H13C 109.5
C11 C14 H14A 109.5
C11 C14 H14B 109.5
H14A C14 H14B 109.5
C11 C14 H14C 109.5
H14A C14 H14C 109.5
H14B C14 H14C 109.5
N2 C15 C5 124.05(12)
N2 C15 C16 106.77(12)
C5 C15 C16 129.07(13)
C17 C16 C15 107.89(13)
C17 C16 Cl4 122.11(11)
C15 C16 Cl4 129.86(12)
C16 C17 C18 105.74(13)
C16 C17 Cl5 127.87(12)
C18 C17 Cl5 126.37(12)
N2 C18 C17 112.13(14)
N2 C18 Cl6 121.27(12)
C17 C18 Cl6 126.59(12)
N3 C19 C20 112.18(13)
N3 C19 Cl7 121.96(12)
C20 C19 Cl7 125.86(11)
C21 C20 C19 106.14(13)
C21 C20 Cl8 128.54(13)
C19 C20 Cl8 125.32(12)
C20 C21 C22 107.51(13)
C20 C21 Cl9 122.06(12)
C22 C21 Cl9 130.43(12)
N3 C22 C23 123.47(12)
N3 C22 C21 106.94(12)
C23 C22 C21 129.53(13)
C33 C23 C22 125.74(13)
C33 C23 C24 117.59(12)
C22 C23 C24 116.63(12)
C25 C24 C29 120.66(14)
C25 C24 C23 119.76(13)
C29 C24 C23 119.55(13)
C26 C25 C24 118.75(15)
C26 C25 C30 118.83(15)
C24 C25 C30 122.40(14)
C27 C26 C25 121.68(16)
C27 C26 H26 119.2
C25 C26 H26 119.2
C26 C27 C28 118.53(15)
C26 C27 C31 121.10(18)
C28 C27 C31 120.36(17)
C29 C28 C27 121.81(15)
C29 C28 H28 119.1
C27 C28 H28 119.1
C28 C29 C24 118.53(15)
C28 C29 C32 120.27(14)
C24 C29 C32 121.20(14)
C25 C30 H30A 109.5
C25 C30 H30B 109.5
H30A C30 H30B 109.5
C25 C30 H30C 109.5
H30A C30 H30C 109.5
H30B C30 H30C 109.5
C27 C31 H31A 109.5
C27 C31 H31B 109.5
H31A C31 H31B 109.5
C27 C31 H31C 109.5
H31A C31 H31C 109.5
H31B C31 H31C 109.5
C29 C32 H32A 109.5
C29 C32 H32B 109.5
H32A C32 H32B 109.5
C29 C32 H32C 109.5
H32A C32 H32C 109.5
H32B C32 H32C 109.5
N4 C33 C23 123.96(12)
N4 C33 C34 106.89(12)
C23 C33 C34 129.14(13)
C35 C34 C33 107.69(12)
C35 C34 Cl10 122.12(11)
C33 C34 Cl10 130.17(12)
C34 C35 C36 105.90(12)
C34 C35 Cl11 129.05(12)
C36 C35 Cl11 125.05(12)
N4 C36 C35 112.39(13)
N4 C36 Cl12 121.51(11)
C35 C36 Cl12 126.10(11)
C1 N1 C4 107.16(12)
C1 N1 Zn1 127.17(10)
C4 N1 Zn1 125.66(9)
C18 N2 C15 107.43(12)
C18 N2 Zn1 125.61(11)
C15 N2 Zn1 124.22(9)
C19 N3 C22 107.22(12)
C19 N3 Zn1 126.11(10)
C22 N3 Zn1 126.11(9)
C36 N4 C33 107.12(12)
C36 N4 Zn1 125.95(10)
C33 N4 Zn1 125.93(9)
N4 Zn1 N2 126.13(5)
N4 Zn1 N3 91.88(5)
N2 Zn1 N3 115.23(5)
N4 Zn1 N1 118.36(5)
N2 Zn1 N1 92.58(5)
N3 Zn1 N1 114.49(5)

loop_
_geom_bond_atom_site_label_1
_geom_bond_atom_site_label_2
_geom_bond_distance
C1 N1 1.3252(18)
C1 C2 1.405(2)
C1 Cl1 1.7070(15)
C2 C3 1.375(2)
C2 Cl2 1.7034(15)
C3 C4 1.439(2)
C3 Cl3 1.6948(15)
C4 N1 1.4049(18)
C4 C5 1.4066(19)
C5 C15 1.409(2)
C5 C6 1.4976(19)
C6 C11 1.400(2)
C6 C7 1.4025(19)
C7 C8 1.397(2)
C7 C12 1.504(2)
C8 C9 1.392(2)
C8 H8 0.95
C9 C10 1.392(2)
C9 C13 1.508(2)
C10 C11 1.393(2)
C10 H10 0.95
C11 C14 1.511(2)
C12 H12A 0.98
C12 H12B 0.98
C12 H12C 0.98
C13 H13A 0.98
C13 H13B 0.98
C13 H13C 0.98
C14 H14A 0.98
C14 H14B 0.98
C14 H14C 0.98
C15 N2 1.4025(18)
C15 C16 1.4353(19)
C16 C17 1.380(2)
C16 Cl4 1.7060(15)
C17 C18 1.401(2)
C17 Cl5 1.7055(15)
C18 N2 1.3286(19)
C18 Cl6 1.7058(16)
C19 N3 1.3272(18)
C19 C20 1.399(2)
C19 Cl7 1.7063(16)
C20 C21 1.376(2)
C20 Cl8 1.7044(15)
C21 C22 1.4393(19)
C21 Cl9 1.7037(16)
C22 N3 1.4033(18)
C22 C23 1.4094(19)
C23 C33 1.4071(19)
C23 C24 1.4997(19)
C24 C25 1.397(2)
C24 C29 1.407(2)
C25 C26 1.395(2)
C25 C30 1.506(2)
C26 C27 1.387(3)
C26 H26 0.95
C27 C28 1.390(3)
C27 C31 1.512(2)
C28 C29 1.390(2)
C28 H28 0.95
C29 C32 1.505(2)
C30 H30A 0.98
C30 H30B 0.98
C30 H30C 0.98
C31 H31A 0.98
C31 H31B 0.98
C31 H31C 0.98
C32 H32A 0.98
C32 H32B 0.98
C32 H32C 0.98
C33 N4 1.4050(18)
C33 C34 1.4363(19)
C34 C35 1.376(2)
C34 Cl10 1.6980(15)
C35 C36 1.399(2)
C35 Cl11 1.7073(14)
C36 N4 1.3240(18)
C36 Cl12 1.7033(15)
N1 Zn1 1.9849(12)
N2 Zn1 1.9698(12)
N3 Zn1 1.9757(12)
N4 Zn1 1.9612(12)
